data_7044142
loop_
_publ_author_name
'Al-Terkawi, Abdal-Azim'
'Scholz, Gudrun'
'Emmerling, Franziska'
'Kemnitz, Erhard'

_publ_section_title
;
 Strontium-Coordination Polymers based on Tetrafluorophthalic and Phthalic
 acids: Mechanochemical Synthesis, ab initio Structures Determination, and
 Spectroscopic Characterization.
;
_journal_name_full 'Dalton Trans.'
_journal_paper_doi 10.1039/C7DT02564E
_journal_year 2017
_chemical_compound_source 'Mechanochemical synthesis'
_chemical_formula_moiety 'C8 F4 O6 Sr'
_chemical_formula_sum 'C8 F4 O6 Sr'
_chemical_formula_weight 355.70
_chemical_name_common 'Sr Tetrafluorophthalate dihydrate'
_chemical_name_mineral 'Sr Tetrafluorophthalate dihydrate'
_chemical_name_systematic 'Sr Tetrafluorophthalate dihydrate'
_space_group_IT_number 14
_symmetry_cell_setting monoclinic
_symmetry_Int_Tables_number 14
_symmetry_space_group_name_Hall '-P 2ybc'
_symmetry_space_group_name_H-M 'P 1 21/c 1'
_audit_update_record
;
2017-07-14 deposited with the CCDC.
2017-09-05 downloaded from the CCDC.
;
_cell_angle_alpha 90
_cell_angle_beta 133.1976(15)
_cell_angle_gamma 90
_cell_formula_units_Z 4
_cell_length_a 8.1012(5)
_cell_length_b 26.3989(16)
_cell_length_c 6.9887(4)
_cell_measurement_temperature 293
_cell_volume 1089.58(12)
_computing_cell_refinement 'TOPAS Academic (Coelho, 2007)'
_computing_data_reduction 'DASH (David <i>et al.</i>, 2006)'
_computing_molecular_graphics 'Diamond (Crystal Impact GbR,2014)'
_computing_publication_material 'publCIF (Westrip, 2010)'
_computing_structure_refinement 'TOPAS Academic (Coelho, 2007)'
_computing_structure_solution 'DASH (David <i>et al.</i>, 2006)'
_diffrn_ambient_temperature 293(2)
_diffrn_measurement_device_type 'D8 Discover Bruker'
_diffrn_radiation_probe x-ray
_diffrn_radiation_source 'X-ray tube'
_exptl_absorpt_coefficient_mu 7.722
_exptl_crystal_colour white
_exptl_crystal_density_diffrn 2.168
_exptl_crystal_density_method 'Not Measured'
_exptl_crystal_description powder
_exptl_crystal_F_000 680
_pd_meas_2theta_range_max 65
_pd_meas_2theta_range_min 5.2
_pd_proc_2theta_range_inc 0.009
_pd_proc_info_excluded_regions none
_pd_proc_ls_prof_wR_factor 2.99
_pd_spec_mounting '0.5 mm glass capillary'
_pd_spec_mount_mode transmission
_refine_ls_goodness_of_fit_all 3.64
_refine_ls_R_I_factor 1.558
_cod_data_source_file c7dt02564e2.cif
_cod_data_source_block Sr8IoF_P21c
_cod_original_sg_symbol_H-M 'P 21/c'
_cod_database_code 7044142

loop_
_space_group_symop_id
_space_group_symop_operation_xyz
1 x,y,z
2 -x,1/2+y,1/2-z
3 -x,-y,-z
4 x,1/2-y,1/2+z

loop_
_atom_site_label
_atom_site_type_symbol
_atom_site_symmetry_multiplicity
_atom_site_fract_x
_atom_site_fract_y
_atom_site_fract_z
_atom_site_occupancy
_atom_site_B_iso_or_equiv
F1 F 4 -0.5665 0.2535 -0.3624 1 3
F2 F 4 -0.4054 0.3484 -0.2586 1 3
F3 F 4 -1.0091 0.2367 -0.6253 1 3
F4 F 4 -1.2853 0.3158 -0.7662 1 3
O3 O 4 -1.2530(17) 0.4192(4) -0.616(2) 1 3
O2 O 4 -0.6570(17) 0.4601(5) -0.230(2) 1 3
O1 O 4 -0.6130(19) 0.4530(5) -0.510(3) 1 3
O4 O 4 -1.1740(17) 0.4491(5) -0.841(2) 1 3
C1 C 4 -0.7033 0.2937 -0.4376 1 3
C2 C 4 -0.992 0.3751 -0.5954 1 3
C3 C 4 -0.7601 0.3834 -0.462 1 3
C4 C 4 -0.6254 0.3427 -0.389 1 3
C5 C 4 -1.0666 0.3258 -0.6385 1 3
C6 C 4 -0.93 0.2848 -0.5711 1 3
C7 C 4 -1.1556 0.4178 -0.6974 1 3
C8 C 4 -0.6653 0.4377 -0.3945 1 3
O1w O 4 -0.7210(18) 0.3699(4) -0.947(2) 1 3
O2w O 4 -1.0720(19) 0.4502(4) -1.143(2) 1 3
Sr1 Sr 4 -0.6350(4) 0.47156(7) -0.8670(5) 1 3

loop_
_diffrn_radiation_type
_diffrn_radiation_wavelength
CuK\a~1~ 1.540596

loop_
_geom_angle_atom_site_label_1
_geom_angle_atom_site_label_2
_geom_angle_atom_site_label_3
_geom_angle
_geom_angle_site_symmetry_1
_geom_angle_site_symmetry_3
_geom_angle_publ_flag
O1 Sr1 O1W 80.9(4) . . yes
O1 Sr1 O2W 80.2(5) . . yes
O1 Sr1 O2 161.2(5) . 1_554 yes
O1 Sr1 O3 89.1(5) . 1_655 yes
O1 Sr1 O4 124.1(5) . 3_363 yes
O1 Sr1 O1 70.9(5) . 3_464 yes
O1 Sr1 O2 116.6(5) . 3_464 yes
O1W Sr1 O2W 67.7(4) . . yes
O1W Sr1 O2 80.7(4) . 1_554 yes
O1W Sr1 O3 69.2(4) . 1_655 yes
O1W Sr1 O4 134.9(4) . 3_363 yes
O1 Sr1 O1W 144.8(4) 3_464 . yes
O1W Sr1 O2 140.7(5) . 3_464 yes
O2 Sr1 O2W 96.0(5) 1_554 . yes
O2W Sr1 O3 136.7(4) . 1_655 yes
O2W Sr1 O4 79.6(4) . 3_363 yes
O1 Sr1 O2W 125.0(5) 3_464 . yes
O2 Sr1 O2W 145.9(4) 3_464 . yes
O2 Sr1 O3 81.1(4) 1_554 1_655 yes
O2 Sr1 O4 72.5(4) 1_554 3_363 yes
O1 Sr1 O2 124.5(5) 3_464 1_554 yes
O2 Sr1 O2 76.6(4) 1_554 3_464 yes
O3 Sr1 O4 137.7(5) 1_655 3_363 yes
O1 Sr1 O3 89.3(4) 3_464 1_655 yes
O2 Sr1 O3 75.9(4) 3_464 1_655 yes
O1 Sr1 O4 79.7(4) 3_464 3_363 yes
O2 Sr1 O4 66.3(4) 3_464 3_363 yes
O1 Sr1 O2 48.2(5) 3_464 3_464 yes
Sr1 O1 C8 160.2(12) . . yes
Sr1 O1 Sr1 109.1(6) . 3_464 yes
Sr1 O1 C8 87.9(8) 3_464 . yes
Sr1 O2 C8 159.0(9) 1_556 . yes
Sr1 O2 C8 91.9(8) 3_464 . yes
Sr1 O2 Sr1 103.4(4) 1_556 3_464 yes
Sr1 O3 C7 121.7(6) 1_455 . yes
Sr1 O4 C7 150.1(11) 3_363 . yes
F1 C1 C4 121.72(1) . . yes
F1 C1 C6 118.67(1) . . yes
C4 C1 C6 119.60(1) . . no
C3 C2 C5 118.06(1) . . no
C3 C2 C7 122.29(1) . . no
C5 C2 C7 119.60(1) . . no
C2 C3 C4 118.85(1) . . no
C2 C3 C8 119.94(1) . . no
C4 C3 C8 121.17(1) . . no
F2 C4 C1 116.35(1) . . yes
F2 C4 C3 121.19(1) . . yes
C1 C4 C3 122.44(1) . . no
F4 C5 C2 120.48(1) . . yes
F4 C5 C6 116.93(1) . . yes
C2 C5 C6 122.46(1) . . no
F3 C6 C1 119.89(1) . . yes
F3 C6 C5 121.64(1) . . yes
C1 C6 C5 118.45(1) . . no
O3 C7 O4 126.2(9) . . yes
O3 C7 C2 115.8(5) . . yes
O4 C7 C2 117.9(7) . . yes
O1 C8 O2 129.2(9) . . yes
O1 C8 C3 115.8(7) . . yes
O2 C8 C3 115.0(7) . . yes

loop_
_geom_bond_atom_site_label_1
_geom_bond_atom_site_label_2
_geom_bond_distance
_geom_bond_site_symmetry_2
_geom_bond_publ_flag
Sr1 O1 2.427(18) . yes
Sr1 O1W 2.733(11) . yes
Sr1 O2W 2.688(16) . yes
Sr1 O2 2.437(14) 1_554 yes
Sr1 O3 2.671(14) 1_655 yes
Sr1 O4 2.574(12) 3_363 yes
Sr1 O1 2.775(14) 3_464 yes
Sr1 O2 2.667(15) 3_464 yes
F1 C1 1.3540(1) . yes
F2 C4 1.3439(1) . yes
F3 C6 1.3543(1) . yes
F4 C5 1.3567(1) . yes
O1 C8 1.209(19) . yes
O2 C8 1.253(13) . yes
O3 C7 1.250(16) . yes
O4 C7 1.228(13) . yes
C1 C4 1.3760(1) . no
C1 C6 1.3974(1) . no
C2 C3 1.4314(1) . no
C2 C5 1.3786(1) . no
C2 C7 1.4973(1) . no
C3 C4 1.3577(1) . no
C3 C8 1.5399(1) . no
C5 C6 1.3800(1) . no

loop_
_geom_torsion_atom_site_label_1
_geom_torsion_atom_site_label_2
_geom_torsion_atom_site_label_3
_geom_torsion_atom_site_label_4
_geom_torsion
_geom_torsion_site_symmetry_1
_geom_torsion_site_symmetry_2
_geom_torsion_site_symmetry_4
_geom_torsion_publ_flag
O1W Sr1 O1 Sr1 158.6(7) . . 3_464 no
O2W Sr1 O1 Sr1 -132.6(6) . . 3_464 no
O3 Sr1 O1 Sr1 89.6(6) 1_655 . 3_464 no
O4 Sr1 O1 Sr1 -62.3(9) 3_363 . 3_464 no
O1 Sr1 O1 Sr1 0.0(6) 3_464 . 3_464 no
O2 Sr1 O1 Sr1 15.9(8) 3_464 . 3_464 no
O2W Sr1 O2 C8 -78(3) 1_556 1_556 . no
O1 Sr1 O2 C8 8.5(5) . 3_464 . no
O2 Sr1 O1 Sr1 160.8(9) . 3_464 . no
O1 Sr1 O1 Sr1 0.0(6) 3_464 3_464 . no
O1W Sr1 O1 Sr1 38.6(14) 3_464 3_464 . no
O2W Sr1 O1 Sr1 -62.4(7) 3_464 3_464 . no
O2 Sr1 O1 C8 -8.8(6) . 3_464 . no
O1 Sr1 O1 C8 -169.6(10) 3_464 3_464 . no
O1W Sr1 O1 C8 -131.1(9) 3_464 3_464 . no
O2W Sr1 O1 C8 128.0(8) 3_464 3_464 . no
O2W Sr1 O3 C7 111.8(9) 1_455 1_455 . no
O1W Sr1 O2 C8 138.1(6) 3_464 3_464 . no
O2W Sr1 O2 C8 -84.6(8) 3_464 3_464 . no
O1 Sr1 O4 C7 -154.5(14) 3_363 3_363 . no
O1W Sr1 O2 C8 -12(3) 1_556 1_556 . no
O2W Sr1 O4 C7 135.0(16) 3_363 3_363 . no
O1 Sr1 O3 C7 -173.6(8) 1_455 1_455 . no
O1 Sr1 O2 C8 28.8(8) 3_464 3_464 . no
O1W Sr1 O3 C7 105.8(8) 1_455 1_455 . no
O1W Sr1 O4 C7 91.7(17) 3_363 3_363 . no
O1 Sr1 O2 Sr1 174.0(8) . 3_464 1_556 no
Sr1 O1 C8 O2 18.3(12) 3_464 . . no
Sr1 O1 C8 C3 -163.06(13) 3_464 . . no
Sr1 O2 C8 O1 -19.1(13) 3_464 . . no
Sr1 O2 C8 C3 25(3) 1_556 . . no
Sr1 O2 C8 O1 -156(2) 1_556 . . no
Sr1 O2 C8 C3 162.29(12) 3_464 . . no
Sr1 O3 C7 C2 -160.9(4) 1_455 . . no
Sr1 O3 C7 O4 22.7(12) 1_455 . . no
Sr1 O4 C7 O3 -7(2) 3_363 . . no
Sr1 O4 C7 C2 176.6(12) 3_363 . . no
F1 C1 C4 F2 -1.23(1) . . . no
F1 C1 C4 C3 -179.68(1) . . . no
C6 C1 C4 F2 179.67(1) . . . no
C6 C1 C4 C3 1.22(1) . . . no
F1 C1 C6 F3 -0.77(1) . . . no
F1 C1 C6 C5 177.57(1) . . . no
C4 C1 C6 F3 178.36(1) . . . no
C4 C1 C6 C5 -3.30(1) . . . no
C5 C2 C3 C4 1.40(1) . . . no
C5 C2 C3 C8 -176.29(1) . . . no
C7 C2 C3 C4 -176.12(1) . . . no
C7 C2 C3 C8 6.19(1) . . . no
C3 C2 C5 F4 -179.38(1) . . . no
C3 C2 C5 C6 -3.66(1) . . . no
C7 C2 C5 F4 -1.78(1) . . . no
C7 C2 C5 C6 173.93(1) . . . no
C3 C2 C7 O3 -123.8(6) . . . no
C3 C2 C7 O4 52.9(6) . . . no
C5 C2 C7 O3 58.8(6) . . . no
C5 C2 C7 O4 -124.5(6) . . . no
C2 C3 C4 F2 -178.63(1) . . . no
C2 C3 C4 C1 -0.26(1) . . . no
C8 C3 C4 F2 -0.97(1) . . . no
C8 C3 C4 C1 177.41(1) . . . no
C2 C3 C8 O1 -112.8(9) . . . no
C2 C3 C8 O2 66.0(7) . . . no
C4 C3 C8 O1 69.6(9) . . . no
C4 C3 C8 O2 -111.6(7) . . . no
F4 C5 C6 F3 -1.22(1) . . . no
F4 C5 C6 C1 -179.52(1) . . . no
C2 C5 C6 F3 -177.07(1) . . . no
C2 C5 C6 C1 4.62(1) . . . no
